data_9015608
loop_
_publ_author_name
'Averbuch-Pouchot M'
'Durif, A.'

_publ_section_title
;
 Structure of tetrapotassium tetrametaphosphate tetrahydrate
 _cod_database_code 1007148
;
_journal_name_full 'Acta Crystallographica, Section C'
_journal_page_first 1564
_journal_page_last 1566
_journal_paper_doi 10.1107/S0108270185008575
_journal_volume 41
_journal_year 1985
_chemical_formula_sum 'H2 K O4 P'
_space_group_IT_number 82
_symmetry_space_group_name_Hall 'I -4'
_symmetry_space_group_name_H-M 'I -4'
_cell_angle_alpha 90
_cell_angle_beta 90
_cell_angle_gamma 90
_cell_length_a 9.061
_cell_length_b 9.061
_cell_length_c 10.284
_cell_formula_units_Z 8
_cell_volume 844.334
_database_code_amcsd 0010015
_exptl_crystal_density_diffrn 2.141
_cod_duplicate_entry 1007148
_cod_original_formula_sum 'K P O4 H2'
_cod_database_code 9015608
_amcsd_formula_title 'H8 K4 O16 P4'

loop_
_space_group_symop_operation_xyz
x,y,z
1/2+x,1/2+y,1/2+z
y,-x,-z
1/2+y,1/2-x,1/2-z
-x,-y,z
1/2-x,1/2-y,1/2+z
-y,x,-z
1/2-y,1/2+x,1/2-z

loop_
_atom_site_label
_atom_site_fract_x
_atom_site_fract_y
_atom_site_fract_z
K1 0.45927 0.24440 0.13320
P1 0.07129 0.21842 -0.00050
O1 0.84060 0.72400 0.11080
O2 0.53670 0.81800 0.38950
O3 0.92430 0.14970 0.06250
O4 0.04880 0.20780 0.36130
H1 0.96600 0.26300 0.37200
H2 0.10600 0.23500 0.28500

loop_
_cod_related_entry_id
_cod_related_entry_database
_cod_related_entry_code
1 AMCSD 0010015
